data_4101471
loop_
_publ_author_name
'Tamaoki, Nobuyuki'
'Wada, Momoyo'

_publ_section_title
;
 Dynamic control of racemization rate through E-Z photoisomerization of
 azobenzene and subsequent partial photoresolution under circular
 polarized light.
;
_journal_issue 19
_journal_name_full 'Journal of the American Chemical Society'
_journal_page_first 6284
_journal_page_last 6285
_journal_paper_doi 10.1021/ja058398s
_journal_volume 128
_journal_year 2006
_chemical_formula_sum 'C35 H36 N4 O6'
_chemical_formula_weight 608.68
_chemical_name_systematic
; 
 ? 
;
_space_group_IT_number 2
_symmetry_cell_setting triclinic
_symmetry_space_group_name_Hall '-P 1'
_symmetry_space_group_name_H-M 'P -1'
_atom_sites_solution_hydrogens geom
_atom_sites_solution_primary direct
_atom_sites_solution_secondary difmap
_audit_creation_method SHELXL-97
_cell_angle_alpha 67.339(2)
_cell_angle_beta 76.286(3)
_cell_angle_gamma 75.921(3)
_cell_formula_units_Z 2
_cell_length_a 11.7081(19)
_cell_length_b 11.9876(19)
_cell_length_c 11.9931(19)
_cell_measurement_temperature 90(2)
_cell_volume 1487.2(4)
_computing_cell_refinement 'Bruker SMART'
_computing_data_collection 'Bruker SMART'
_computing_data_reduction 'Bruker SAINT'
_computing_molecular_graphics 'Bruker SHELXTL'
_computing_publication_material 'Bruker SHELXTL'
_computing_structure_refinement 'SHELXL-97 (Sheldrick, 1997)'
_computing_structure_solution 'SHELXS-97 (Sheldrick, 1990)'
_diffrn_ambient_temperature 90(2)
_diffrn_measured_fraction_theta_full 0.862
_diffrn_measured_fraction_theta_max 0.862
_diffrn_measurement_device_type 'CCD area detector'
_diffrn_measurement_method 'phi and omega scans'
_diffrn_radiation_monochromator graphite
_diffrn_radiation_source 'fine-focus sealed tube'
_diffrn_radiation_type MoK\a
_diffrn_radiation_wavelength 0.71073
_diffrn_reflns_av_R_equivalents 0.0199
_diffrn_reflns_av_sigmaI/netI 0.0440
_diffrn_reflns_limit_h_max 6
_diffrn_reflns_limit_h_min -14
_diffrn_reflns_limit_k_max 15
_diffrn_reflns_limit_k_min -15
_diffrn_reflns_limit_l_max 15
_diffrn_reflns_limit_l_min -15
_diffrn_reflns_number 8901
_diffrn_reflns_theta_full 28.20
_diffrn_reflns_theta_max 28.20
_diffrn_reflns_theta_min 1.82
_exptl_absorpt_coefficient_mu 0.094
_exptl_absorpt_correction_T_max 0.9815
_exptl_absorpt_correction_T_min 0.9724
_exptl_absorpt_correction_type none
_exptl_crystal_density_diffrn 1.359
_exptl_crystal_density_meas 0
_exptl_crystal_density_method 'not measured'
_exptl_crystal_F_000 644
_exptl_crystal_size_max 0.30
_exptl_crystal_size_mid 0.30
_exptl_crystal_size_min 0.20
_refine_diff_density_max 0.285
_refine_diff_density_min -0.254
_refine_diff_density_rms 0.057
_refine_ls_extinction_method none
_refine_ls_goodness_of_fit_ref 1.048
_refine_ls_hydrogen_treatment mixed
_refine_ls_matrix_type full
_refine_ls_number_parameters 408
_refine_ls_number_reflns 6327
_refine_ls_number_restraints 0
_refine_ls_restrained_S_all 1.048
_refine_ls_R_factor_all 0.0754
_refine_ls_R_factor_gt 0.0593
_refine_ls_shift/su_max 0.190
_refine_ls_shift/su_mean 0.022
_refine_ls_structure_factor_coef Fsqd
_refine_ls_weighting_details 'calc w=1/[\s^2^(Fo^2^)+(0.0585P)^2^+1.4807P] where P=(Fo^2^+2Fc^2^)/3'
_refine_ls_weighting_scheme calc
_refine_ls_wR_factor_gt 0.1515
_refine_ls_wR_factor_ref 0.1606
_reflns_number_gt 4928
_reflns_number_total 6327
_reflns_threshold_expression >2sigma(I)
_cod_data_source_file ja058398ssi20051211_114342.cif
_cod_data_source_block wadab
_cod_depositor_comments
;
The following automatic conversions were performed:
'_symmetry_cell_setting' value 'Triclinic' changed to 'triclinic'
according to '/home/saulius/struct/CIF-dictionaries/cif_core.dic'
dictionary named 'cif_core.dic' version 2.4.1 from 2010-06-29.

Automatic conversion script
Id: cif_fix_enum 1527 2010-12-29 10:47:43Z saulius 
;
_cod_original_sg_symbol_H-M P-1
_cod_database_code 4101471

loop_
_symmetry_equiv_pos_as_xyz
'x, y, z'
'-x, -y, -z'

loop_
_atom_site_label
_atom_site_type_symbol
_atom_site_fract_x
_atom_site_fract_y
_atom_site_fract_z
_atom_site_U_iso_or_equiv
_atom_site_adp_type
_atom_site_occupancy
_atom_site_symmetry_multiplicity
_atom_site_calc_flag
_atom_site_refinement_flags
C1 C 0.4766(2) 0.3369(2) 0.1558(2) 0.0282(5) Uani 1 1 d .
C2 C 0.5835(2) 0.3814(2) 0.1095(2) 0.0307(5) Uani 1 1 d .
H2 H 0.6466 0.3412 0.0649 0.037 Uiso 1 1 calc R
C3 C 0.5992(2) 0.4837(2) 0.1277(2) 0.0298(5) Uani 1 1 d .
H3 H 0.6720 0.5147 0.0941 0.036 Uiso 1 1 calc R
C4 C 0.5075(2) 0.5406(2) 0.1957(2) 0.0295(5) Uani 1 1 d .
C5 C 0.3995(2) 0.4988(2) 0.2377(2) 0.0334(5) Uani 1 1 d .
H5 H 0.3360 0.5392 0.2817 0.040 Uiso 1 1 calc R
C6 C 0.3830(2) 0.3991(2) 0.2165(2) 0.0326(5) Uani 1 1 d .
H6 H 0.3076 0.3730 0.2434 0.039 Uiso 1 1 calc R
C7 C 0.6197(2) 0.6931(2) 0.1734(2) 0.0372(6) Uani 1 1 d .
H7A H 0.6272 0.7299 0.0831 0.045 Uiso 1 1 calc R
H7B H 0.6914 0.6305 0.1945 0.045 Uiso 1 1 calc R
C8 C 0.6085(3) 0.7902(2) 0.2271(3) 0.0406(6) Uani 1 1 d .
H8A H 0.6713 0.8410 0.1822 0.049 Uiso 1 1 calc R
H8B H 0.5301 0.8443 0.2173 0.049 Uiso 1 1 calc R
C9 C 0.7260(2) 0.7466(2) 0.3831(3) 0.0403(6) Uani 1 1 d .
H9A H 0.7076 0.8018 0.4310 0.048 Uiso 1 1 calc R
H9B H 0.7807 0.7820 0.3071 0.048 Uiso 1 1 calc R
C10 C 0.7851(2) 0.6232(2) 0.4558(2) 0.0380(6) Uani 1 1 d .
H10A H 0.8471 0.6321 0.4939 0.046 Uiso 1 1 calc R
H10B H 0.7255 0.5800 0.5220 0.046 Uiso 1 1 calc R
C11 C 0.8063(2) 0.4409(2) 0.4071(2) 0.0292(5) Uani 1 1 d .
C12 C 0.6926(2) 0.4145(2) 0.4539(2) 0.0329(5) Uani 1 1 d .
H12 H 0.6298 0.4761 0.4700 0.039 Uiso 1 1 calc R
C13 C 0.6690(2) 0.2987(2) 0.4777(2) 0.0302(5) Uani 1 1 d .
H13 H 0.5902 0.2822 0.5108 0.036 Uiso 1 1 calc R
C14 C 0.7583(2) 0.2063(2) 0.4541(2) 0.0256(5) Uani 1 1 d .
C15 C 0.8721(2) 0.2352(2) 0.4034(2) 0.0269(5) Uani 1 1 d .
H15 H 0.9344 0.1746 0.3843 0.032 Uiso 1 1 calc R
C16 C 0.89657(19) 0.3503(2) 0.3801(2) 0.0269(5) Uani 1 1 d .
C17 C 1.0485(2) 0.3256(2) 0.1670(2) 0.0299(5) Uani 1 1 d .
C18 C 1.1314(2) 0.2425(2) 0.1202(2) 0.0368(6) Uani 1 1 d .
H18 H 1.2037 0.2054 0.1523 0.044 Uiso 1 1 calc R
C19 C 1.1085(2) 0.2144(3) 0.0279(2) 0.0390(6) Uani 1 1 d .
H19 H 1.1624 0.1535 0.0004 0.047 Uiso 1 1 calc R
C20 C 1.0076(2) 0.2740(2) -0.0256(2) 0.0338(5) Uani 1 1 d .
C21 C 0.9265(2) 0.3612(2) 0.0173(2) 0.0332(5) Uani 1 1 d .
H21 H 0.8579 0.4041 -0.0201 0.040 Uiso 1 1 calc R
C22 C 0.9472(2) 0.3844(2) 0.1150(2) 0.0330(5) Uani 1 1 d .
H22 H 0.8909 0.4414 0.1462 0.040 Uiso 1 1 calc R
C23 C 0.9040(3) 0.3119(3) -0.1896(3) 0.0428(6) Uani 1 1 d .
H23A H 0.9186 0.3973 -0.2337 0.051 Uiso 1 1 calc R
H23B H 0.8257 0.3139 -0.1357 0.051 Uiso 1 1 calc R
C24 C 0.9046(3) 0.2517(3) -0.2801(2) 0.0424(6) Uani 1 1 d .
H24A H 0.8464 0.3038 -0.3352 0.051 Uiso 1 1 calc R
H24B H 0.9846 0.2481 -0.3309 0.051 Uiso 1 1 calc R
C25 C 0.7543(2) 0.1237(3) -0.2046(2) 0.0401(6) Uani 1 1 d .
H25A H 0.7477 0.0434 -0.2056 0.048 Uiso 1 1 calc R
H25B H 0.7168 0.1882 -0.2730 0.048 Uiso 1 1 calc R
C26 C 0.6841(2) 0.1373(3) -0.0845(2) 0.0386(6) Uani 1 1 d .
H26A H 0.6837 0.2196 -0.0836 0.046 Uiso 1 1 calc R
H26B H 0.6006 0.1264 -0.0740 0.046 Uiso 1 1 calc R
C27 C 0.7377(2) 0.0644(2) 0.1174(2) 0.0295(5) Uani 1 1 d .
C28 C 0.8421(2) 0.0278(2) 0.1660(2) 0.0317(5) Uani 1 1 d .
H28 H 0.9140 -0.0005 0.1210 0.038 Uiso 1 1 calc R
C29 C 0.8432(2) 0.0320(2) 0.2792(2) 0.0291(5) Uani 1 1 d .
H29 H 0.9160 0.0067 0.3109 0.035 Uiso 1 1 calc R
C30 C 0.7387(2) 0.0728(2) 0.3479(2) 0.0250(5) Uani 1 1 d .
C31 C 0.6358(2) 0.1150(2) 0.2952(2) 0.0270(5) Uani 1 1 d .
H31 H 0.5647 0.1466 0.3387 0.032 Uiso 1 1 calc R
C32 C 0.6335(2) 0.1125(2) 0.1807(2) 0.0274(5) Uani 1 1 d .
C33 C 0.7368(2) 0.0777(2) 0.4745(2) 0.0273(5) Uani 1 1 d .
C34 C 0.6175(2) 0.0505(2) 0.5576(2) 0.0341(5) Uani 1 1 d .
H34A H 0.5524 0.1134 0.5218 0.051 Uiso 1 1 calc R
H34B H 0.6190 0.0510 0.6387 0.051 Uiso 1 1 calc R
H34C H 0.6052 -0.0303 0.5651 0.051 Uiso 1 1 calc R
C35 C 0.8336(2) -0.0220(2) 0.5400(2) 0.0352(5) Uani 1 1 d .
H35A H 0.8155 -0.1031 0.5569 0.053 Uiso 1 1 calc R
H35B H 0.8355 -0.0126 0.6172 0.053 Uiso 1 1 calc R
H35C H 0.9115 -0.0136 0.4876 0.053 Uiso 1 1 calc R
N1 N 0.44890(18) 0.23744(19) 0.13295(18) 0.0329(5) Uani 1 1 d .
N2 N 0.52190(18) 0.14013(19) 0.13618(19) 0.0329(5) Uani 1 1 d .
N3 N 1.01716(17) 0.37405(18) 0.34669(19) 0.0319(4) Uani 1 1 d .
N4 N 1.08651(17) 0.35460(19) 0.25684(19) 0.0325(5) Uani 1 1 d .
O1 O 0.99578(16) 0.24210(17) -0.11906(17) 0.0415(4) Uani 1 1 d .
O2 O 0.87664(16) 0.13181(17) -0.22570(16) 0.0384(4) Uani 1 1 d .
O3 O 0.74228(17) 0.04477(16) 0.01063(16) 0.0405(4) Uani 1 1 d .
O4 O 0.51446(15) 0.63842(16) 0.22356(17) 0.0359(4) Uani 1 1 d .
O5 O 0.61910(16) 0.73796(18) 0.35305(18) 0.0430(5) Uani 1 1 d .
O6 O 0.83849(17) 0.55298(16) 0.37705(17) 0.0421(5) Uani 1 1 d .

loop_
_atom_site_aniso_label
_atom_site_aniso_U_11
_atom_site_aniso_U_22
_atom_site_aniso_U_33
_atom_site_aniso_U_23
_atom_site_aniso_U_13
_atom_site_aniso_U_12
C1 0.0268(11) 0.0298(12) 0.0274(11) -0.0090(9) -0.0071(9) -0.0028(9)
C2 0.0260(11) 0.0339(13) 0.0317(12) -0.0153(10) -0.0002(9) -0.0018(9)
C3 0.0248(11) 0.0315(12) 0.0327(12) -0.0129(10) -0.0006(9) -0.0051(9)
C4 0.0314(12) 0.0272(11) 0.0284(11) -0.0091(9) -0.0062(9) -0.0022(9)
C5 0.0267(12) 0.0361(13) 0.0346(13) -0.0156(11) -0.0002(10) 0.0002(10)
C6 0.0234(11) 0.0366(13) 0.0351(13) -0.0106(10) -0.0022(10) -0.0058(10)
C7 0.0363(14) 0.0368(14) 0.0402(14) -0.0156(11) -0.0014(11) -0.0101(11)
C8 0.0450(15) 0.0328(13) 0.0466(15) -0.0151(12) -0.0107(12) -0.0058(11)
C9 0.0383(14) 0.0359(14) 0.0556(17) -0.0246(12) -0.0091(12) -0.0065(11)
C10 0.0425(15) 0.0365(14) 0.0411(14) -0.0218(11) -0.0042(11) -0.0062(11)
C11 0.0333(12) 0.0291(12) 0.0271(11) -0.0123(9) -0.0056(9) -0.0042(10)
C12 0.0300(12) 0.0331(13) 0.0336(13) -0.0142(10) -0.0033(10) 0.0011(10)
C13 0.0238(11) 0.0385(13) 0.0280(11) -0.0128(10) -0.0018(9) -0.0050(10)
C14 0.0263(11) 0.0316(12) 0.0222(10) -0.0119(9) -0.0063(8) -0.0043(9)
C15 0.0247(11) 0.0291(12) 0.0295(11) -0.0148(9) -0.0046(9) -0.0015(9)
C16 0.0241(11) 0.0346(12) 0.0263(11) -0.0146(9) -0.0044(9) -0.0058(9)
C17 0.0250(11) 0.0325(12) 0.0327(12) -0.0137(10) 0.0031(9) -0.0095(9)
C18 0.0269(12) 0.0415(14) 0.0413(14) -0.0191(12) -0.0026(10) 0.0004(10)
C19 0.0339(13) 0.0436(15) 0.0402(14) -0.0236(12) -0.0026(11) 0.0040(11)
C20 0.0341(13) 0.0369(13) 0.0314(12) -0.0156(10) 0.0019(10) -0.0086(10)
C21 0.0274(12) 0.0341(13) 0.0372(13) -0.0129(10) -0.0039(10) -0.0039(10)
C22 0.0301(12) 0.0314(12) 0.0374(13) -0.0166(10) -0.0011(10) -0.0018(10)
C23 0.0446(15) 0.0367(14) 0.0487(16) -0.0157(12) -0.0135(13) -0.0024(12)
C24 0.0412(15) 0.0526(17) 0.0316(13) -0.0139(12) -0.0048(11) -0.0067(12)
C25 0.0427(15) 0.0517(16) 0.0311(13) -0.0183(12) -0.0093(11) -0.0076(12)
C26 0.0374(14) 0.0452(15) 0.0324(13) -0.0156(11) -0.0081(11) 0.0004(11)
C27 0.0412(13) 0.0262(11) 0.0235(11) -0.0122(9) -0.0029(10) -0.0062(10)
C28 0.0299(12) 0.0342(13) 0.0316(12) -0.0175(10) 0.0013(10) -0.0021(10)
C29 0.0271(11) 0.0314(12) 0.0308(12) -0.0139(10) -0.0040(9) -0.0040(9)
C30 0.0275(11) 0.0243(11) 0.0256(11) -0.0106(9) -0.0029(9) -0.0071(9)
C31 0.0279(11) 0.0284(11) 0.0280(11) -0.0147(9) -0.0018(9) -0.0051(9)
C32 0.0313(12) 0.0255(11) 0.0296(11) -0.0119(9) -0.0063(9) -0.0067(9)
C33 0.0256(11) 0.0337(12) 0.0252(11) -0.0118(9) -0.0040(9) -0.0071(9)
C34 0.0377(13) 0.0441(14) 0.0261(11) -0.0157(10) 0.0020(10) -0.0181(11)
C35 0.0403(14) 0.0336(13) 0.0324(13) -0.0090(10) -0.0116(11) -0.0063(11)
N1 0.0296(11) 0.0395(12) 0.0332(11) -0.0165(9) -0.0058(8) -0.0053(9)
N2 0.0339(11) 0.0385(11) 0.0323(11) -0.0181(9) -0.0072(9) -0.0056(9)
N3 0.0277(10) 0.0329(11) 0.0405(11) -0.0185(9) -0.0042(9) -0.0062(8)
N4 0.0266(10) 0.0338(11) 0.0404(11) -0.0170(9) -0.0018(9) -0.0078(8)
O1 0.0390(10) 0.0483(11) 0.0407(10) -0.0248(9) -0.0087(8) 0.0038(8)
O2 0.0380(10) 0.0420(10) 0.0370(10) -0.0208(8) -0.0068(8) 0.0024(8)
O3 0.0571(12) 0.0372(10) 0.0281(9) -0.0187(8) -0.0100(8) 0.0054(8)
O4 0.0316(9) 0.0351(9) 0.0440(10) -0.0215(8) 0.0003(8) -0.0044(7)
O5 0.0350(10) 0.0544(12) 0.0440(11) -0.0209(9) -0.0037(8) -0.0115(8)
O6 0.0465(11) 0.0304(9) 0.0475(11) -0.0196(8) 0.0092(9) -0.0097(8)

loop_
_atom_type_symbol
_atom_type_description
_atom_type_scat_dispersion_real
_atom_type_scat_dispersion_imag
_atom_type_scat_source
C C 0.0033 0.0016 'International Tables Vol C Tables 4.2.6.8 and 6.1.1.4'
H H 0.0000 0.0000 'International Tables Vol C Tables 4.2.6.8 and 6.1.1.4'
N N 0.0061 0.0033 'International Tables Vol C Tables 4.2.6.8 and 6.1.1.4'
O O 0.0106 0.0060 'International Tables Vol C Tables 4.2.6.8 and 6.1.1.4'

loop_
_geom_angle_atom_site_label_1
_geom_angle_atom_site_label_2
_geom_angle_atom_site_label_3
_geom_angle
C2 C1 C6 119.3(2)
C2 C1 N1 124.5(2)
C6 C1 N1 115.8(2)
C3 C2 C1 120.8(2)
C3 C2 H2 119.6
C1 C2 H2 119.6
C2 C3 C4 119.4(2)
C2 C3 H3 120.3
C4 C3 H3 120.3
O4 C4 C5 115.8(2)
O4 C4 C3 124.6(2)
C5 C4 C3 119.6(2)
C6 C5 C4 120.8(2)
C6 C5 H5 119.6
C4 C5 H5 119.6
C5 C6 C1 120.0(2)
C5 C6 H6 120.0
C1 C6 H6 120.0
O4 C7 C8 107.4(2)
O4 C7 H7A 110.2
C8 C7 H7A 110.2
O4 C7 H7B 110.2
C8 C7 H7B 110.2
H7A C7 H7B 108.5
O5 C8 C7 111.4(2)
O5 C8 H8A 109.3
C7 C8 H8A 109.3
O5 C8 H8B 109.3
C7 C8 H8B 109.3
H8A C8 H8B 108.0
O5 C9 C10 110.5(2)
O5 C9 H9A 109.5
C10 C9 H9A 109.5
O5 C9 H9B 109.5
C10 C9 H9B 109.6
H9A C9 H9B 108.1
O6 C10 C9 109.6(2)
O6 C10 H10A 109.8
C9 C10 H10A 109.8
O6 C10 H10B 109.8
C9 C10 H10B 109.8
H10A C10 H10B 108.2
O6 C11 C12 125.4(2)
O6 C11 C16 115.8(2)
C12 C11 C16 118.7(2)
C11 C12 C13 120.7(2)
C11 C12 H12 119.7
C13 C12 H12 119.7
C12 C13 C14 121.4(2)
C12 C13 H13 119.3
C14 C13 H13 119.3
C13 C14 C15 117.4(2)
C13 C14 C33 123.8(2)
C15 C14 C33 118.8(2)
C16 C15 C14 121.5(2)
C16 C15 H15 119.2
C14 C15 H15 119.2
C15 C16 C11 120.2(2)
C15 C16 N3 121.3(2)
C11 C16 N3 117.8(2)
C22 C17 C18 119.5(2)
C22 C17 N4 125.0(2)
C18 C17 N4 114.9(2)
C19 C18 C17 120.1(2)
C19 C18 H18 119.9
C17 C18 H18 119.9
C18 C19 C20 120.5(2)
C18 C19 H19 119.7
C20 C19 H19 119.7
O1 C20 C19 115.7(2)
O1 C20 C21 124.7(2)
C19 C20 C21 119.7(2)
C22 C21 C20 119.4(2)
C22 C21 H21 120.3
C20 C21 H21 120.3
C17 C22 C21 120.6(2)
C17 C22 H22 119.7
C21 C22 H22 119.7
O1 C23 C24 107.8(2)
O1 C23 H23A 110.2
C24 C23 H23A 110.2
O1 C23 H23B 110.2
C24 C23 H23B 110.2
H23A C23 H23B 108.5
O2 C24 C23 114.4(2)
O2 C24 H24A 108.6
C23 C24 H24A 108.7
O2 C24 H24B 108.6
C23 C24 H24B 108.6
H24A C24 H24B 107.6
O2 C25 C26 115.0(2)
O2 C25 H25A 108.5
C26 C25 H25A 108.5
O2 C25 H25B 108.5
C26 C25 H25B 108.5
H25A C25 H25B 107.5
O3 C26 C25 106.6(2)
O3 C26 H26A 110.4
C25 C26 H26A 110.4
O3 C26 H26B 110.4
C25 C26 H26B 110.4
H26A C26 H26B 108.6
O3 C27 C28 116.7(2)
O3 C27 C32 123.8(2)
C28 C27 C32 119.4(2)
C27 C28 C29 120.8(2)
C27 C28 H28 119.6
C29 C28 H28 119.6
C28 C29 C30 121.0(2)
C28 C29 H29 119.5
C30 C29 H29 119.5
C31 C30 C29 117.5(2)
C31 C30 C33 120.2(2)
C29 C30 C33 122.3(2)
C30 C31 C32 122.1(2)
C30 C31 H31 118.9
C32 C31 H31 118.9
C31 C32 C27 119.0(2)
C31 C32 N2 120.7(2)
C27 C32 N2 119.5(2)
C34 C33 C30 110.56(18)
C34 C33 C35 105.82(19)
C30 C33 C35 110.84(19)
C34 C33 C14 111.85(19)
C30 C33 C14 107.13(18)
C35 C33 C14 110.70(18)
C33 C34 H34A 109.5
C33 C34 H34B 109.5
H34A C34 H34B 109.5
C33 C34 H34C 109.5
H34A C34 H34C 109.5
H34B C34 H34C 109.5
C33 C35 H35A 109.5
C33 C35 H35B 109.5
H35A C35 H35B 109.5
C33 C35 H35C 109.5
H35A C35 H35C 109.5
H35B C35 H35C 109.5
N2 N1 C1 123.13(19)
N1 N2 C32 121.81(19)
N4 N3 C16 122.56(19)
N3 N4 C17 123.21(19)
C20 O1 C23 118.6(2)
C24 O2 C25 115.9(2)
C27 O3 C26 119.60(19)
C4 O4 C7 118.55(19)
C8 O5 C9 115.9(2)
C11 O6 C10 118.32(19)

loop_
_geom_bond_atom_site_label_1
_geom_bond_atom_site_label_2
_geom_bond_distance
C1 C2 1.388(3)
C1 C6 1.389(3)
C1 N1 1.443(3)
C2 C3 1.386(3)
C2 H2 0.9500
C3 C4 1.392(3)
C3 H3 0.9500
C4 O4 1.363(3)
C4 C5 1.384(3)
C5 C6 1.378(3)
C5 H5 0.9500
C6 H6 0.9500
C7 O4 1.431(3)
C7 C8 1.500(4)
C7 H7A 0.9900
C7 H7B 0.9900
C8 O5 1.418(3)
C8 H8A 0.9900
C8 H8B 0.9900
C9 O5 1.418(3)
C9 C10 1.491(4)
C9 H9A 0.9900
C9 H9B 0.9900
C10 O6 1.438(3)
C10 H10A 0.9900
C10 H10B 0.9900
C11 O6 1.373(3)
C11 C12 1.379(3)
C11 C16 1.397(3)
C12 C13 1.388(3)
C12 H12 0.9500
C13 C14 1.393(3)
C13 H13 0.9500
C14 C15 1.394(3)
C14 C33 1.539(3)
C15 C16 1.386(3)
C15 H15 0.9500
C16 N3 1.440(3)
C17 C22 1.378(3)
C17 C18 1.397(3)
C17 N4 1.439(3)
C18 C19 1.372(4)
C18 H18 0.9500
C19 C20 1.383(4)
C19 H19 0.9500
C20 O1 1.361(3)
C20 C21 1.399(3)
C21 C22 1.388(3)
C21 H21 0.9500
C22 H22 0.9500
C23 O1 1.421(3)
C23 C24 1.516(4)
C23 H23A 0.9900
C23 H23B 0.9900
C24 O2 1.415(3)
C24 H24A 0.9900
C24 H24B 0.9900
C25 O2 1.415(3)
C25 C26 1.526(4)
C25 H25A 0.9900
C25 H25B 0.9900
C26 O3 1.422(3)
C26 H26A 0.9900
C26 H26B 0.9900
C27 O3 1.375(3)
C27 C28 1.381(3)
C27 C32 1.397(3)
C28 C29 1.381(3)
C28 H28 0.9500
C29 C30 1.398(3)
C29 H29 0.9500
C30 C31 1.387(3)
C30 C33 1.537(3)
C31 C32 1.392(3)
C31 H31 0.9500
C32 N2 1.445(3)
C33 C34 1.536(3)
C33 C35 1.539(3)
C34 H34A 0.9800
C34 H34B 0.9800
C34 H34C 0.9800
C35 H35A 0.9800
C35 H35B 0.9800
C35 H35C 0.9800
N1 N2 1.260(3)
N3 N4 1.250(3)

loop_
_geom_torsion_atom_site_label_1
_geom_torsion_atom_site_label_2
_geom_torsion_atom_site_label_3
_geom_torsion_atom_site_label_4
_geom_torsion
C6 C1 C2 C3 2.7(4)
N1 C1 C2 C3 174.8(2)
C1 C2 C3 C4 1.5(4)
C2 C3 C4 O4 177.3(2)
C2 C3 C4 C5 -3.9(4)
O4 C4 C5 C6 -179.0(2)
C3 C4 C5 C6 2.1(4)
C4 C5 C6 C1 2.1(4)
C2 C1 C6 C5 -4.5(4)
N1 C1 C6 C5 -177.2(2)
O4 C7 C8 O5 70.4(3)
O5 C9 C10 O6 73.7(3)
O6 C11 C12 C13 178.0(2)
C16 C11 C12 C13 2.2(4)
C11 C12 C13 C14 -0.7(4)
C12 C13 C14 C15 -1.2(3)
C12 C13 C14 C33 -177.9(2)
C13 C14 C15 C16 1.6(3)
C33 C14 C15 C16 178.5(2)
C14 C15 C16 C11 -0.2(3)
C14 C15 C16 N3 169.8(2)
O6 C11 C16 C15 -178.0(2)
C12 C11 C16 C15 -1.7(3)
O6 C11 C16 N3 11.7(3)
C12 C11 C16 N3 -172.1(2)
C22 C17 C18 C19 -3.8(4)
N4 C17 C18 C19 -175.5(2)
C17 C18 C19 C20 4.5(4)
C18 C19 C20 O1 177.8(2)
C18 C19 C20 C21 -1.8(4)
O1 C20 C21 C22 178.9(2)
C19 C20 C21 C22 -1.5(4)
C18 C17 C22 C21 0.4(4)
N4 C17 C22 C21 171.2(2)
C20 C21 C22 C17 2.2(4)
O1 C23 C24 O2 63.8(3)
O2 C25 C26 O3 -57.2(3)
O3 C27 C28 C29 -173.2(2)
C32 C27 C28 C29 3.6(4)
C27 C28 C29 C30 0.2(4)
C28 C29 C30 C31 -3.4(3)
C28 C29 C30 C33 179.6(2)
C29 C30 C31 C32 2.8(3)
C33 C30 C31 C32 179.9(2)
C30 C31 C32 C27 1.0(3)
C30 C31 C32 N2 170.9(2)
O3 C27 C32 C31 172.4(2)
C28 C27 C32 C31 -4.2(3)
O3 C27 C32 N2 2.4(3)
C28 C27 C32 N2 -174.2(2)
C31 C30 C33 C34 36.5(3)
C29 C30 C33 C34 -146.6(2)
C31 C30 C33 C35 153.5(2)
C29 C30 C33 C35 -29.5(3)
C31 C30 C33 C14 -85.6(2)
C29 C30 C33 C14 91.3(2)
C13 C14 C33 C34 -16.9(3)
C15 C14 C33 C34 166.5(2)
C13 C14 C33 C30 104.4(2)
C15 C14 C33 C30 -72.2(2)
C13 C14 C33 C35 -134.6(2)
C15 C14 C33 C35 48.7(3)
C2 C1 N1 N2 43.2(3)
C6 C1 N1 N2 -144.5(2)
C1 N1 N2 C32 9.3(3)
C31 C32 N2 N1 53.1(3)
C27 C32 N2 N1 -137.0(2)
C15 C16 N3 N4 56.3(3)
C11 C16 N3 N4 -133.5(2)
C16 N3 N4 C17 10.2(4)
C22 C17 N4 N3 44.3(4)
C18 C17 N4 N3 -144.5(2)
C19 C20 O1 C23 -170.9(2)
C21 C20 O1 C23 8.7(4)
C24 C23 O1 C20 -175.7(2)
C23 C24 O2 C25 89.6(3)
C26 C25 O2 C24 -85.3(3)
C28 C27 O3 C26 -137.7(2)
C32 C27 O3 C26 45.6(3)
C25 C26 O3 C27 150.7(2)
C5 C4 O4 C7 -174.4(2)
C3 C4 O4 C7 4.5(3)
C8 C7 O4 C4 -175.1(2)
C7 C8 O5 C9 108.5(3)
C10 C9 O5 C8 -126.4(2)
C12 C11 O6 C10 39.3(3)
C16 C11 O6 C10 -144.7(2)
C9 C10 O6 C11 -124.0(2)

loop_
_cod_related_entry_id
_cod_related_entry_database
_cod_related_entry_code
1 ChemSpider 30660029
